data_7212604
loop_
_publ_author_name
'Yan, Si-Tang'
'Shi, Lian-Xu'
'Sun, Fei-Fei'
'Wu, Chuan-De'

_publ_section_title
;
 The roles of the coordination modes of bridging ligands for the formation
 of two 3D metal--organic coordination networks
;
_journal_issue 11
_journal_name_full CrystEngComm
_journal_page_first 3437
_journal_paper_doi 10.1039/c002573a
_journal_volume 12
_journal_year 2010
_chemical_formula_sum 'C38 H34 Cu3 N6 O23'
_chemical_formula_weight 1133.33
_chemical_name_systematic
;
?
;
_space_group_IT_number 13
_symmetry_cell_setting monoclinic
_symmetry_space_group_name_Hall '-P 2yac'
_symmetry_space_group_name_H-M 'P 1 2/n 1'
_atom_sites_solution_hydrogens geom
_atom_sites_solution_primary direct
_atom_sites_solution_secondary difmap
_audit_creation_method SHELXL-97
_cell_angle_alpha 90.00
_cell_angle_beta 110.129(14)
_cell_angle_gamma 90.00
_cell_formula_units_Z 2
_cell_length_a 12.2892(15)
_cell_length_b 11.0889(14)
_cell_length_c 16.490(2)
_cell_measurement_reflns_used 8929
_cell_measurement_temperature 293(2)
_cell_measurement_theta_max 25.04
_cell_measurement_theta_min 3.13
_cell_volume 2109.9(5)
_computing_cell_refinement 'CrysAlisPro (Oxford Diffraction Ltd., 2010)'
_computing_data_collection 'CrysAlisPro (Oxford Diffraction Ltd., 2010)'
_computing_data_reduction 'CrysAlisPro (Oxford Diffraction Ltd., 2010)'
_computing_molecular_graphics 'SHELXL-97 (Sheldrick, 1997)'
_computing_publication_material 'CrystalStructure and PLATON (Spek, 2003)'
_computing_structure_refinement 'SHELXL-97 (Sheldrick, 1997)'
_computing_structure_solution 'SHELXS-97 (Sheldrick, 1997)'
_diffrn_ambient_temperature 293(2)
_diffrn_detector_area_resol_mean 10.3592
_diffrn_measured_fraction_theta_full 0.985
_diffrn_measured_fraction_theta_max 0.985
_diffrn_measurement_device_type 'Xcalibur, Atlas, Gemini ultra'
_diffrn_measurement_method '\w scans'
_diffrn_radiation_monochromator graphite
_diffrn_radiation_source 'Enhance (Mo) X-ray Source'
_diffrn_radiation_type MoK\a
_diffrn_radiation_wavelength 0.71073
_diffrn_reflns_av_R_equivalents 0.0721
_diffrn_reflns_av_sigmaI/netI 0.1563
_diffrn_reflns_limit_h_max 14
_diffrn_reflns_limit_h_min -14
_diffrn_reflns_limit_k_max 10
_diffrn_reflns_limit_k_min -13
_diffrn_reflns_limit_l_max 19
_diffrn_reflns_limit_l_min -18
_diffrn_reflns_number 8929
_diffrn_reflns_theta_full 25.04
_diffrn_reflns_theta_max 25.04
_diffrn_reflns_theta_min 3.13
_diffrn_standards_interval_count none
_diffrn_standards_interval_time none
_diffrn_standards_number none
_exptl_absorpt_coefficient_mu 1.599
_exptl_absorpt_correction_T_max 0.909
_exptl_absorpt_correction_T_min 0.750
_exptl_absorpt_correction_type 'Empirical absorption'
_exptl_absorpt_process_details CrysAlisPro
_exptl_crystal_colour blue
_exptl_crystal_density_diffrn 1.784
_exptl_crystal_density_method 'not measured'
_exptl_crystal_description bloc
_exptl_crystal_F_000 1150
_exptl_crystal_size_max 0.21
_exptl_crystal_size_mid 0.15
_exptl_crystal_size_min 0.06
_refine_diff_density_max 0.615
_refine_diff_density_min -0.563
_refine_diff_density_rms 0.084
_refine_ls_extinction_method none
_refine_ls_goodness_of_fit_ref 0.912
_refine_ls_hydrogen_treatment constr
_refine_ls_matrix_type full
_refine_ls_number_parameters 322
_refine_ls_number_reflns 3681
_refine_ls_number_restraints 5
_refine_ls_restrained_S_all 0.912
_refine_ls_R_factor_all 0.1190
_refine_ls_R_factor_gt 0.0507
_refine_ls_shift/su_max 0.000
_refine_ls_shift/su_mean 0.000
_refine_ls_structure_factor_coef Fsqd
_refine_ls_weighting_details 'calc w=1/[\s^2^(Fo^2^)+(0.0136P)^2^+0.0000P] where P=(Fo^2^+2Fc^2^)/3'
_refine_ls_weighting_scheme calc
_refine_ls_wR_factor_gt 0.0788
_refine_ls_wR_factor_ref 0.0851
_reflns_number_gt 1746
_reflns_number_total 3681
_reflns_threshold_expression >2sigma(I)
_cod_data_source_file c002573a.txt
_cod_data_source_block New1
_cod_original_cell_volume 2109.8(5)
_cod_original_sg_symbol_H-M P2/n
_cod_database_code 7212604

loop_
_symmetry_equiv_pos_as_xyz
'x, y, z'
'-x+1/2, y, -z+1/2'
'-x, -y, -z'
'x-1/2, -y, z-1/2'

loop_
_atom_site_label
_atom_site_type_symbol
_atom_site_fract_x
_atom_site_fract_y
_atom_site_fract_z
_atom_site_U_iso_or_equiv
_atom_site_adp_type
_atom_site_occupancy
_atom_site_symmetry_multiplicity
_atom_site_calc_flag
_atom_site_refinement_flags
_atom_site_disorder_assembly
_atom_site_disorder_group
Cu1 Cu 0.25708(7) -0.87492(8) 0.07304(5) 0.0416(3) Uani 1 1 d . . .
Cu2 Cu 0.2500 -1.00848(10) -0.2500 0.0301(3) Uani 1 2 d S . .
O1 O -0.3690(4) -0.9818(5) -0.0857(3) 0.0546(14) Uani 1 1 d . . .
O2 O -0.3809(4) -0.7837(5) -0.1077(3) 0.0813(19) Uani 1 1 d . . .
C4 C -0.1656(8) -0.6542(8) -0.1238(6) 0.109(4) Uani 1 1 d D . .
O3 O -0.0849(9) -0.5883(11) -0.1332(6) 0.077(3) Uiso 0.50 1 d PD A 1
O4 O -0.2657(8) -0.6154(10) -0.1376(6) 0.057(3) Uiso 0.50 1 d PD A 1
O3' O -0.1509(9) -0.6295(11) -0.0340(6) 0.090(3) Uiso 0.50 1 d PD A 2
O4' O -0.2390(10) -0.6088(11) -0.1716(7) 0.080(4) Uiso 0.50 1 d PD A 2
O5 O 0.2045(4) -0.9311(4) -0.0751(2) 0.0514(13) Uani 1 1 d . A .
O6 O 0.1129(3) -1.0067(4) -0.2073(2) 0.0334(10) Uani 1 1 d . A .
O7 O 0.0609(3) -1.1948(4) -0.0788(2) 0.0369(11) Uani 1 1 d . . .
O8 O -0.1142(3) -1.2186(4) -0.0666(2) 0.0371(11) Uani 1 1 d . . .
O9 O 0.3903(4) -1.0121(5) -0.1125(3) 0.0659(15) Uani 1 1 d . . .
H9A H 0.4603 -1.0048 -0.0982 0.079 Uiso 1 1 d . . .
H9B H 0.3468 -1.0085 -0.0846 0.079 Uiso 1 1 d . . .
O10 O 0.3594(5) -0.8368(5) 0.2205(2) 0.107(2) Uani 1 1 d . . .
H10G H 0.3472 -0.7730 0.1930 0.129 Uiso 1 1 d . . .
H10F H 0.4295 -0.8343 0.2393 0.129 Uiso 1 1 d . . .
O101 O -0.1057(5) -0.4065(5) -0.2561(3) 0.113(2) Uani 1 1 d . . .
H10B H -0.1649 -0.4425 -0.2831 0.136 Uiso 1 1 d . . .
H10C H -0.0852 -0.4301 -0.2065 0.136 Uiso 1 1 d . . .
O102 O 0.0411(8) -0.4523(8) -0.0731(6) 0.063(3) Uani 0.50 1 d P . .
N1 N -0.1688(4) -0.9983(5) -0.1005(3) 0.0340(13) Uani 1 1 d . . .
N2 N 0.2500 -1.1908(7) -0.2500 0.036(2) Uani 1 2 d S . .
N3 N 0.2500 -1.8266(6) -0.2500 0.0233(17) Uani 1 2 d S . .
N4 N 0.3420(5) -0.7418(5) 0.0443(3) 0.0411(14) Uani 1 1 d . . .
C1 C -0.3314(6) -0.8816(9) -0.1009(4) 0.049(2) Uani 1 1 d . A .
C2 C -0.2124(6) -0.8861(7) -0.1105(3) 0.0371(17) Uani 1 1 d . . .
C3 C -0.1453(7) -0.7924(6) -0.1253(4) 0.0445(19) Uani 1 1 d D A .
C5 C -0.0396(6) -0.8224(6) -0.1337(3) 0.0393(17) Uani 1 1 d . . .
H5A H 0.0048 -0.7614 -0.1453 0.047 Uiso 1 1 calc R A .
C6 C 0.0017(5) -0.9395(5) -0.1255(3) 0.0288(15) Uani 1 1 d . A .
C7 C 0.1178(5) -0.9621(5) -0.1347(4) 0.0276(15) Uani 1 1 d . . .
C8 C -0.0664(5) -1.0274(5) -0.1055(3) 0.0245(14) Uani 1 1 d . . .
C9 C -0.0360(6) -1.1576(6) -0.0836(3) 0.0294(16) Uani 1 1 d . A .
C10 C 0.1867(6) -1.2537(6) -0.2147(4) 0.053(2) Uani 1 1 d . . .
H10A H 0.1419 -1.2122 -0.1886 0.064 Uiso 1 1 calc R . .
C11 C 0.1839(6) -1.3777(6) -0.2148(4) 0.057(2) Uani 1 1 d . . .
H11A H 0.1361 -1.4177 -0.1904 0.068 Uiso 1 1 calc R . .
C12 C 0.2500 -1.4419(8) -0.2500 0.031(2) Uani 1 2 d S . .
C13 C 0.2500 -1.5757(8) -0.2500 0.035(2) Uani 1 2 d S . .
C14 C 0.3522(5) -1.6414(6) -0.2240(3) 0.0381(16) Uani 1 1 d . . .
H14A H 0.4231 -1.6016 -0.2070 0.046 Uiso 1 1 calc R . .
C15 C 0.3488(5) -1.7645(6) -0.2233(3) 0.0339(16) Uani 1 1 d . . .
H15A H 0.4184 -1.8067 -0.2035 0.041 Uiso 1 1 calc R . .
C16 C 0.2958(6) -0.6350(8) 0.0227(5) 0.069(2) Uani 1 1 d . . .
H16A H 0.2194 -0.6236 0.0194 0.083 Uiso 1 1 calc R . .
C17 C 0.3545(7) -0.5382(7) 0.0045(5) 0.069(2) Uani 1 1 d . . .
H17A H 0.3174 -0.4642 -0.0109 0.082 Uiso 1 1 calc R . .
C18 C 0.4672(6) -0.5513(6) 0.0092(4) 0.0435(19) Uani 1 1 d . . .
C19 C 0.5120(6) -0.6628(7) 0.0296(4) 0.064(2) Uani 1 1 d . . .
H19A H 0.5872 -0.6778 0.0312 0.076 Uiso 1 1 calc R . .
C20 C 0.4499(6) -0.7543(7) 0.0481(4) 0.064(2) Uani 1 1 d . . .
H20A H 0.4856 -0.8287 0.0641 0.077 Uiso 1 1 calc R . .

loop_
_atom_site_aniso_label
_atom_site_aniso_U_11
_atom_site_aniso_U_22
_atom_site_aniso_U_33
_atom_site_aniso_U_23
_atom_site_aniso_U_13
_atom_site_aniso_U_12
Cu1 0.0321(5) 0.0444(6) 0.0544(5) -0.0014(5) 0.0226(4) -0.0034(5)
Cu2 0.0304(7) 0.0186(7) 0.0470(6) 0.000 0.0205(5) 0.000
O1 0.027(3) 0.064(4) 0.075(3) -0.009(3) 0.020(2) 0.009(3)
O2 0.043(4) 0.065(4) 0.128(4) -0.023(3) 0.019(3) 0.027(3)
C4 0.099(10) 0.093(10) 0.095(7) -0.028(6) -0.017(7) -0.010(8)
O5 0.030(3) 0.077(4) 0.051(3) -0.014(3) 0.019(2) -0.020(2)
O6 0.038(3) 0.027(3) 0.042(2) -0.002(2) 0.022(2) 0.000(2)
O7 0.033(3) 0.034(3) 0.054(2) 0.006(2) 0.027(2) 0.010(2)
O8 0.034(3) 0.026(3) 0.060(3) 0.006(2) 0.027(2) -0.003(2)
O9 0.045(3) 0.079(4) 0.082(3) 0.007(3) 0.033(2) 0.011(3)
O10 0.157(6) 0.092(5) 0.047(3) 0.012(3) 0.002(3) -0.031(4)
O101 0.125(5) 0.087(5) 0.098(4) 0.017(4) 0.000(3) -0.052(4)
O102 0.083(8) 0.041(7) 0.087(6) 0.007(5) 0.057(6) 0.016(5)
N1 0.029(3) 0.038(4) 0.038(3) 0.003(3) 0.015(2) 0.007(3)
N2 0.051(6) 0.021(5) 0.050(4) 0.000 0.035(4) 0.000
N3 0.016(4) 0.018(4) 0.034(4) 0.000 0.006(3) 0.000
N4 0.030(4) 0.047(4) 0.054(3) -0.001(3) 0.023(3) -0.002(3)
C1 0.034(5) 0.053(6) 0.054(4) -0.004(5) 0.007(3) 0.015(5)
C2 0.034(4) 0.041(5) 0.031(3) -0.009(3) 0.005(3) 0.017(4)
C3 0.059(6) 0.028(5) 0.042(4) -0.005(3) 0.011(4) 0.006(4)
C5 0.049(5) 0.028(4) 0.044(4) 0.003(3) 0.021(3) -0.002(4)
C6 0.036(4) 0.016(4) 0.036(3) 0.001(3) 0.016(3) -0.005(3)
C7 0.029(4) 0.019(4) 0.040(4) 0.008(3) 0.018(3) 0.000(3)
C8 0.022(4) 0.021(4) 0.033(3) -0.005(3) 0.012(3) 0.001(3)
C9 0.034(4) 0.029(4) 0.029(3) -0.005(3) 0.015(3) -0.002(3)
C10 0.075(5) 0.028(5) 0.089(5) -0.010(4) 0.070(4) -0.002(4)
C11 0.072(5) 0.021(4) 0.101(5) -0.005(4) 0.062(4) -0.011(4)
C12 0.036(6) 0.015(5) 0.043(5) 0.000 0.016(5) 0.000
C13 0.048(7) 0.020(6) 0.049(5) 0.000 0.033(5) 0.000
C14 0.029(4) 0.023(4) 0.065(4) -0.006(3) 0.021(3) -0.011(3)
C15 0.021(4) 0.028(4) 0.051(4) -0.005(3) 0.010(3) -0.001(3)
C16 0.049(5) 0.046(6) 0.136(7) -0.003(6) 0.060(5) -0.007(5)
C17 0.056(5) 0.036(5) 0.138(7) 0.000(5) 0.064(5) -0.003(4)
C18 0.031(5) 0.052(6) 0.052(4) -0.012(4) 0.020(3) -0.016(4)
C19 0.025(4) 0.062(6) 0.116(6) 0.017(5) 0.040(4) 0.001(4)
C20 0.034(5) 0.061(6) 0.107(6) 0.026(5) 0.036(4) 0.000(4)

loop_
_atom_type_symbol
_atom_type_description
_atom_type_scat_dispersion_real
_atom_type_scat_dispersion_imag
_atom_type_scat_source
C C 0.0033 0.0016 'International Tables Vol C Tables 4.2.6.8 and 6.1.1.4'
H H 0.0000 0.0000 'International Tables Vol C Tables 4.2.6.8 and 6.1.1.4'
N N 0.0061 0.0033 'International Tables Vol C Tables 4.2.6.8 and 6.1.1.4'
O O 0.0106 0.0060 'International Tables Vol C Tables 4.2.6.8 and 6.1.1.4'
Cu Cu 0.3201 1.2651 'International Tables Vol C Tables 4.2.6.8 and 6.1.1.4'

loop_
_geom_angle_atom_site_label_1
_geom_angle_atom_site_label_2
_geom_angle_atom_site_label_3
_geom_angle
_geom_angle_site_symmetry_1
_geom_angle_site_symmetry_3
N1 Cu1 N4 177.9(2) 3_535 .
N1 Cu1 O8 80.6(2) 3_535 3_535
N4 Cu1 O8 97.3(2) . 3_535
N1 Cu1 O1 79.8(2) 3_535 3_535
N4 Cu1 O1 102.3(2) . 3_535
O8 Cu1 O1 160.3(2) 3_535 3_535
N1 Cu1 O10 91.79(18) 3_535 .
N4 Cu1 O10 88.57(19) . .
O8 Cu1 O10 96.18(19) 3_535 .
O1 Cu1 O10 86.2(2) 3_535 .
N1 Cu1 O5 94.29(16) 3_535 .
N4 Cu1 O5 85.88(17) . .
O8 Cu1 O5 99.04(15) 3_535 .
O1 Cu1 O5 80.74(16) 3_535 .
O10 Cu1 O5 164.35(19) . .
N3 Cu2 N2 179.999(2) 1_565 .
N3 Cu2 O6 89.46(13) 1_565 2_554
N2 Cu2 O6 90.54(13) . 2_554
N3 Cu2 O6 89.46(13) 1_565 .
N2 Cu2 O6 90.54(13) . .
O6 Cu2 O6 178.9(3) 2_554 .
N3 Cu2 O9 90.99(14) 1_565 .
N2 Cu2 O9 89.01(14) . .
O6 Cu2 O9 85.02(14) 2_554 .
O6 Cu2 O9 95.00(14) . .
N3 Cu2 O9 90.99(14) 1_565 2_554
N2 Cu2 O9 89.01(14) . 2_554
O6 Cu2 O9 95.00(14) 2_554 2_554
O6 Cu2 O9 85.02(14) . 2_554
O9 Cu2 O9 178.0(3) . 2_554
C1 O1 Cu1 114.9(5) . 3_535
O4' C4 O3 97.5(12) . .
O4' C4 O4 36.3(7) . .
O3 C4 O4 122.4(11) . .
O4' C4 O3' 115.3(11) . .
O3 C4 O3' 100.7(8) . .
O4 C4 O3' 83.6(9) . .
O4' C4 C3 122.7(10) . .
O3 C4 C3 115.1(9) . .
O4 C4 C3 119.4(10) . .
O3' C4 C3 103.7(8) . .
C7 O5 Cu1 138.6(4) . .
C7 O6 Cu2 123.3(4) . .
C9 O8 Cu1 115.0(4) . 3_535
Cu2 O9 H9A 129.4 . .
Cu2 O9 H9B 98.0 . .
H9A O9 H9B 131.5 . .
Cu1 O10 H10G 69.8 . .
Cu1 O10 H10F 121.3 . .
H10G O10 H10F 98.5 . .
H10B O101 H10C 107.6 . .
C8 N1 C2 124.4(6) . .
C8 N1 Cu1 117.4(5) . 3_535
C2 N1 Cu1 118.2(5) . 3_535
C10 N2 C10 116.2(8) . 2_554
C10 N2 Cu2 121.9(4) . .
C10 N2 Cu2 121.9(4) 2_554 .
C15 N3 C15 117.7(8) 2_554 .
C15 N3 Cu2 121.1(4) 2_554 1_545
C15 N3 Cu2 121.1(4) . 1_545
C16 N4 C20 116.3(7) . .
C16 N4 Cu1 122.1(5) . .
C20 N4 Cu1 121.6(5) . .
O2 C1 O1 126.3(8) . .
O2 C1 C2 118.7(8) . .
O1 C1 C2 115.0(7) . .
N1 C2 C3 118.3(6) . .
N1 C2 C1 112.0(7) . .
C3 C2 C1 129.7(7) . .
C5 C3 C2 117.8(6) . .
C5 C3 C4 113.4(7) . .
C2 C3 C4 128.4(8) . .
C6 C5 C3 122.6(6) . .
C6 C5 H5A 118.7 . .
C3 C5 H5A 118.8 . .
C5 C6 C8 116.6(6) . .
C5 C6 C7 118.4(5) . .
C8 C6 C7 125.0(5) . .
O5 C7 O6 127.5(6) . .
O5 C7 C6 117.7(5) . .
O6 C7 C6 114.7(5) . .
N1 C8 C6 120.2(6) . .
N1 C8 C9 112.4(6) . .
C6 C8 C9 127.4(6) . .
O7 C9 O8 126.0(6) . .
O7 C9 C8 119.3(6) . .
O8 C9 C8 114.6(6) . .
N2 C10 C11 123.2(7) . .
N2 C10 H10A 118.4 . .
C11 C10 H10A 118.4 . .
C12 C11 C10 120.5(7) . .
C12 C11 H11A 119.8 . .
C10 C11 H11A 119.7 . .
C11 C12 C11 116.5(9) . 2_554
C11 C12 C13 121.8(4) . .
C11 C12 C13 121.8(4) 2_554 .
C14 C13 C14 116.6(8) 2_554 .
C14 C13 C12 121.7(4) 2_554 .
C14 C13 C12 121.7(4) . .
C15 C14 C13 120.1(6) . .
C15 C14 H14A 120.0 . .
C13 C14 H14A 120.0 . .
N3 C15 C14 122.7(6) . .
N3 C15 H15A 118.6 . .
C14 C15 H15A 118.6 . .
N4 C16 C17 123.5(7) . .
N4 C16 H16A 118.2 . .
C17 C16 H16A 118.2 . .
C18 C17 C16 119.9(7) . .
C18 C17 H17A 120.1 . .
C16 C17 H17A 120.0 . .
C19 C18 C17 115.5(6) . .
C19 C18 C18 123.3(8) . 3_645
C17 C18 C18 121.2(9) . 3_645
C18 C19 C20 121.7(7) . .
C18 C19 H19A 119.2 . .
C20 C19 H19A 119.2 . .
N4 C20 C19 123.0(8) . .
N4 C20 H20A 118.5 . .
C19 C20 H20A 118.5 . .

loop_
_geom_bond_atom_site_label_1
_geom_bond_atom_site_label_2
_geom_bond_distance
_geom_bond_site_symmetry_2
Cu1 N1 1.923(5) 3_535
Cu1 N4 1.957(6) .
Cu1 O8 2.010(4) 3_535
Cu1 O1 2.064(5) 3_535
Cu1 O10 2.360(4) .
Cu1 O5 2.384(4) .
Cu2 N3 2.017(7) 1_565
Cu2 N2 2.022(7) .
Cu2 O6 2.037(4) 2_554
Cu2 O6 2.037(4) .
Cu2 O9 2.329(4) .
Cu2 O9 2.329(4) 2_554
O1 C1 1.261(9) .
O1 Cu1 2.064(5) 3_535
O2 C1 1.231(8) .
C4 O4' 1.095(8) .
C4 O3 1.284(8) .
C4 O4 1.249(9) .
C4 O3' 1.456(8) .
C4 C3 1.554(8) .
O5 C7 1.225(6) .
O6 C7 1.278(6) .
O7 C9 1.237(6) .
O8 C9 1.282(7) .
O8 Cu1 2.010(4) 3_535
O9 H9A 0.8141 .
O9 H9B 0.8177 .
O10 H10G 0.8266 .
O10 H10F 0.8094 .
O101 H10B 0.8134 .
O101 H10C 0.8129 .
N1 C8 1.329(7) .
N1 C2 1.343(8) .
N1 Cu1 1.923(5) 3_535
N2 C10 1.319(7) .
N2 C10 1.319(7) 2_554
N3 C15 1.333(6) 2_554
N3 C15 1.333(6) .
N3 Cu2 2.017(7) 1_545
N4 C16 1.309(9) .
N4 C20 1.313(7) .
C1 C2 1.524(9) .
C2 C3 1.400(9) .
C3 C5 1.393(9) .
C5 C6 1.384(8) .
C5 H5A 0.9300 .
C6 C8 1.397(7) .
C6 C7 1.506(8) .
C8 C9 1.503(8) .
C10 C11 1.376(8) .
C10 H10A 0.9300 .
C11 C12 1.352(7) .
C11 H11A 0.9300 .
C12 C11 1.352(7) 2_554
C12 C13 1.483(10) .
C13 C14 1.386(7) 2_554
C13 C14 1.386(7) .
C14 C15 1.366(8) .
C14 H14A 0.9300 .
C15 H15A 0.9300 .
C16 C17 1.383(9) .
C16 H16A 0.9300 .
C17 C18 1.368(9) .
C17 H17A 0.9300 .
C18 C19 1.348(9) .
C18 C18 1.485(12) 3_645
C19 C20 1.366(9) .
C19 H19A 0.9300 .
C20 H20A 0.9300 .

loop_
_geom_hbond_atom_site_label_D
_geom_hbond_atom_site_label_H
_geom_hbond_atom_site_label_A
_geom_hbond_distance_DH
_geom_hbond_distance_HA
_geom_hbond_distance_DA
_geom_hbond_angle_DHA
_geom_hbond_site_symmetry_A
O9 H9A O1 0.81 2.05 2.857(6) 169.5 1_655
O9 H9B O5 0.82 2.00 2.714(6) 145.4 .
O10 H10G O101 0.83 2.16 2.739(8) 127.0 4_646
O10 H10G N4 0.83 2.45 3.028(6) 127.4 .
